data_2013008
loop_
_publ_author_name
'Ralph St\"ahler'
'Wolfgang Bensch'

_publ_section_title
;
 The new thioantimonate(V) (C~3~H~10~N)[NiSbS~4~(C~6~H~18~N~4~)]
;
_journal_issue 11
_journal_name_full 'Acta Crystallographica Section C'
_journal_page_first m537
_journal_page_last m538
_journal_paper_doi 10.1107/S0108270102017754
_journal_volume 58
_journal_year 2002
_chemical_formula_iupac '(C3 H10 N) [Ni Sb S4 (C6 H18 N4)]'
_chemical_formula_moiety 'C3 H10 N + , C6 H18 N4 Ni S4 Sb - '
_chemical_formula_sum 'C9 H28 N5 Ni S4 Sb'
_chemical_formula_weight 515.06
_chemical_name_systematic
;
propylammonium tris(2-aminoethyl)amine-1\k^4^N-di-\m-thio-1:2\k^4^S-dithio-
2\k^2^S-antimony(V)nickel(II)
;
_space_group_IT_number 2
_symmetry_cell_setting triclinic
_symmetry_space_group_name_Hall '-P 1'
_symmetry_space_group_name_H-M 'P -1'
_atom_sites_solution_hydrogens geom
_atom_sites_solution_primary direct
_atom_sites_solution_secondary difmap
_audit_creation_method SHELXL97
_cell_angle_alpha 63.98(3)
_cell_angle_beta 84.49(3)
_cell_angle_gamma 82.26(3)
_cell_formula_units_Z 2
_cell_length_a 7.5707(15)
_cell_length_b 11.303(2)
_cell_length_c 12.605(3)
_cell_measurement_reflns_used 24
_cell_measurement_temperature 293(2)
_cell_measurement_theta_max 29
_cell_measurement_theta_min 20
_cell_volume 959.6(4)
_computing_cell_refinement DIF4
_computing_data_collection 'DIF4 (Stoe & Cie, 1992)'
_computing_data_reduction 'REDU4 (Stoe & Cie, 1992)'
_computing_molecular_graphics 'DIAMOND (Brandenburg, 1999)'
_computing_publication_material 'CIFTAB in SHELXL97'
_computing_structure_refinement 'SHELXL97 (Sheldrick, 1997)'
_computing_structure_solution 'SHELXS97 (Sheldrick, 1997)'
_diffrn_ambient_temperature 293(2)
_diffrn_measured_fraction_theta_full 0.999
_diffrn_measured_fraction_theta_max 0.999
_diffrn_measurement_device_type 'Philips PW1100 four-circle'
_diffrn_measurement_method \w/\q
_diffrn_radiation_monochromator graphite
_diffrn_radiation_source 'fine-focus sealed tube'
_diffrn_radiation_type MoK\a
_diffrn_radiation_wavelength 0.71073
_diffrn_reflns_av_R_equivalents 0.013
_diffrn_reflns_av_sigmaI/netI 0.025
_diffrn_reflns_limit_h_max 9
_diffrn_reflns_limit_h_min 0
_diffrn_reflns_limit_k_max 14
_diffrn_reflns_limit_k_min -14
_diffrn_reflns_limit_l_max 16
_diffrn_reflns_limit_l_min -16
_diffrn_reflns_number 4967
_diffrn_reflns_theta_full 28.02
_diffrn_reflns_theta_max 28.02
_diffrn_reflns_theta_min 2.72
_diffrn_standards_decay_% 0
_diffrn_standards_interval_time 120
_diffrn_standards_number 3
_exptl_absorpt_coefficient_mu 2.821
_exptl_absorpt_correction_T_max 0.720
_exptl_absorpt_correction_T_min 0.513
_exptl_absorpt_correction_type '\y scan'
_exptl_absorpt_process_details '[X-SHAPE (Stoe & Cie, 1998) and X-RED (Stoe & Cie, 1998)]'
_exptl_crystal_colour turquoise
_exptl_crystal_density_diffrn 1.782
_exptl_crystal_density_meas ?
_exptl_crystal_density_method 'not measured'
_exptl_crystal_description polyhedron
_exptl_crystal_F_000 520
_exptl_crystal_size_max 0.5
_exptl_crystal_size_mid 0.2
_exptl_crystal_size_min 0.1
_refine_diff_density_max 0.71
_refine_diff_density_min -0.47
_refine_ls_extinction_method none
_refine_ls_goodness_of_fit_ref 1.017
_refine_ls_hydrogen_treatment constr
_refine_ls_matrix_type full
_refine_ls_number_parameters 181
_refine_ls_number_reflns 4625
_refine_ls_number_restraints 0
_refine_ls_restrained_S_all 1.017
_refine_ls_R_factor_all 0.031
_refine_ls_R_factor_gt 0.019
_refine_ls_shift/su_max 0.002
_refine_ls_shift/su_mean 0.000
_refine_ls_structure_factor_coef Fsqd
_refine_ls_weighting_details 'calc w = 1/[\s^2^(Fo^2^)+(0.0217P)^2^+0.3866P] where P=(Fo^2^+2Fc^2^)/3'
_refine_ls_weighting_scheme calc
_refine_ls_wR_factor_gt 0.047
_refine_ls_wR_factor_ref 0.050
_reflns_number_gt 3940
_reflns_number_total 4625
_reflns_threshold_expression I>2\s(I)
_cod_data_source_file av1121.cif
_cod_data_source_block I
_cod_depositor_comments
;
The following automatic conversions were performed:

'_exptl_crystal_density_meas' value 'not measured' was changed to '?'
- the value is perceived as not measured.

Automatic conversion script
Id: cif_fix_values 3008 2015-01-20 13:52:24Z robertas 
;
_cod_original_cell_volume 959.7(3)
_cod_original_sg_symbol_H-M P-1
_cod_database_code 2013008
_cod_database_fobs_code 2013008

loop_
_symmetry_equiv_pos_as_xyz
'x, y, z'
'-x, -y, -z'

loop_
_atom_site_label
_atom_site_fract_x
_atom_site_fract_y
_atom_site_fract_z
_atom_site_U_iso_or_equiv
_atom_site_adp_type
_atom_site_calc_flag
_atom_site_refinement_flags
_atom_site_occupancy
_atom_site_disorder_assembly
_atom_site_disorder_group
_atom_site_type_symbol
Sb 0.742414(18) 0.688104(13) 0.664750(12) 0.02788(4) Uani d . 1 . . Sb
S1 0.50536(7) 0.66644(5) 0.56963(5) 0.03326(11) Uani d . 1 . . S
S2 0.74095(9) 0.48688(6) 0.83310(5) 0.04205(14) Uani d . 1 . . S
S3 0.66770(8) 0.87578(6) 0.69651(6) 0.03942(13) Uani d . 1 . . S
S4 1.00701(9) 0.70430(7) 0.55436(7) 0.05046(17) Uani d . 1 . . S
Ni 0.48115(4) 0.44435(3) 0.72600(2) 0.02841(6) Uani d . 1 . . Ni
N1 0.4546(3) 0.24846(18) 0.85448(16) 0.0336(4) Uani d . 1 . . N
N2 0.2759(2) 0.40871(19) 0.64784(17) 0.0343(4) Uani d . 1 . . N
H1N2 0.1987 0.4821 0.6174 0.041 Uiso calc R 1 . . H
H2N2 0.3215 0.3884 0.5885 0.041 Uiso calc R 1 . . H
N3 0.3009(3) 0.4915(2) 0.8435(2) 0.0454(5) Uani d . 1 . . N
H1N3 0.3493 0.5449 0.8661 0.055 Uiso calc R 1 . . H
H2N3 0.2000 0.5353 0.8065 0.055 Uiso calc R 1 . . H
N4 0.6884(3) 0.34876(19) 0.65835(17) 0.0356(4) Uani d . 1 . . N
H1N4 0.6678 0.3682 0.5830 0.043 Uiso calc R 1 . . H
H2N4 0.7927 0.3784 0.6589 0.043 Uiso calc R 1 . . H
N5 0.2448(3) 0.9160(2) 0.5848(2) 0.0554(6) Uani d . 1 . . N
H1N5 0.2436 0.9855 0.5145 0.083 Uiso calc R 1 . . H
H2N5 0.1862 0.8541 0.5822 0.083 Uiso calc R 1 . . H
H3N5 0.3570 0.8833 0.6036 0.083 Uiso calc R 1 . . H
C1 0.3142(3) 0.1939(2) 0.8194(2) 0.0407(5) Uani d . 1 . . C
H1A 0.2497 0.1374 0.8900 0.049 Uiso calc R 1 . . H
H1B 0.3713 0.1393 0.7816 0.049 Uiso calc R 1 . . H
C2 0.1819(3) 0.2989(2) 0.7360(2) 0.0403(5) Uani d . 1 . . C
H2C 0.1202 0.2606 0.6965 0.048 Uiso calc R 1 . . H
H2D 0.0938 0.3317 0.7805 0.048 Uiso calc R 1 . . H
C3 0.4072(4) 0.2608(3) 0.9662(2) 0.0495(6) Uani d . 1 . . C
H3C 0.5111 0.2798 0.9932 0.059 Uiso calc R 1 . . H
H3D 0.3703 0.1777 1.0264 0.059 Uiso calc R 1 . . H
C4 0.2577(4) 0.3703(3) 0.9490(2) 0.0537(7) Uani d . 1 . . C
H4C 0.1468 0.3432 0.9387 0.064 Uiso calc R 1 . . H
H4D 0.2428 0.3878 1.0182 0.064 Uiso calc R 1 . . H
C5 0.6309(3) 0.1740(2) 0.8547(2) 0.0435(6) Uani d . 1 . . C
H5A 0.6207 0.0798 0.8979 0.052 Uiso calc R 1 . . H
H5B 0.7145 0.1974 0.8943 0.052 Uiso calc R 1 . . H
C6 0.7005(3) 0.2050(2) 0.7291(2) 0.0434(6) Uani d . 1 . . C
H6A 0.8237 0.1675 0.7298 0.052 Uiso calc R 1 . . H
H6B 0.6307 0.1659 0.6946 0.052 Uiso calc R 1 . . H
C7 0.1582(4) 0.9571(3) 0.6741(2) 0.0458(6) Uani d . 1 . . C
H7A 0.0365 0.9941 0.6527 0.055 Uiso calc R 1 . . H
H7B 0.2209 1.0256 0.6757 0.055 Uiso calc R 1 . . H
C8 0.1566(4) 0.8429(3) 0.7949(3) 0.0546(7) Uani d . 1 . . C
H8A 0.2784 0.8075 0.8170 0.066 Uiso calc R 1 . . H
H8B 0.0968 0.7735 0.7926 0.066 Uiso calc R 1 . . H
C9 0.0626(5) 0.8839(4) 0.8875(3) 0.0732(10) Uani d . 1 . . C
H9A 0.0643 0.8086 0.9632 0.110 Uiso calc R 1 . . H
H9B -0.0588 0.9175 0.8667 0.110 Uiso calc R 1 . . H
H9C 0.1228 0.9515 0.8911 0.110 Uiso calc R 1 . . H

loop_
_atom_site_aniso_label
_atom_site_aniso_U_11
_atom_site_aniso_U_22
_atom_site_aniso_U_33
_atom_site_aniso_U_12
_atom_site_aniso_U_13
_atom_site_aniso_U_23
Sb 0.02684(7) 0.02500(7) 0.03242(8) -0.00593(5) -0.00283(5) -0.01175(5)
S1 0.0359(3) 0.0306(3) 0.0342(3) -0.0063(2) -0.0094(2) -0.0124(2)
S2 0.0574(4) 0.0314(3) 0.0347(3) -0.0092(3) -0.0119(3) -0.0086(2)
S3 0.0431(3) 0.0343(3) 0.0478(3) -0.0044(2) -0.0035(3) -0.0236(3)
S4 0.0350(3) 0.0443(3) 0.0669(4) -0.0051(3) 0.0136(3) -0.0222(3)
Ni 0.03015(14) 0.02492(13) 0.03024(14) -0.00574(10) -0.00185(11) -0.01107(11)
N1 0.0397(10) 0.0288(9) 0.0316(9) -0.0091(8) -0.0022(8) -0.0107(8)
N2 0.0328(9) 0.0335(9) 0.0380(10) -0.0033(7) -0.0045(8) -0.0161(8)
N3 0.0497(12) 0.0418(11) 0.0533(13) -0.0079(9) 0.0037(10) -0.0286(10)
N4 0.0349(10) 0.0368(10) 0.0364(10) -0.0048(8) -0.0002(8) -0.0168(8)
N5 0.0561(14) 0.0413(12) 0.0570(14) -0.0014(10) 0.0110(11) -0.0140(11)
C1 0.0445(13) 0.0332(12) 0.0484(14) -0.0152(10) -0.0007(11) -0.0183(11)
C2 0.0333(12) 0.0431(13) 0.0512(14) -0.0117(10) 0.0000(10) -0.0248(11)
C3 0.0708(18) 0.0461(14) 0.0300(12) -0.0207(13) 0.0038(12) -0.0121(11)
C4 0.0690(19) 0.0578(17) 0.0445(15) -0.0209(14) 0.0175(13) -0.0315(13)
C5 0.0455(14) 0.0281(11) 0.0473(14) -0.0008(10) -0.0117(11) -0.0063(10)
C6 0.0407(13) 0.0329(12) 0.0564(15) 0.0035(10) -0.0029(11) -0.0208(11)
C7 0.0493(14) 0.0362(12) 0.0507(15) -0.0046(11) -0.0056(12) -0.0169(11)
C8 0.0427(14) 0.0486(15) 0.0565(17) -0.0048(12) -0.0064(12) -0.0072(13)
C9 0.091(3) 0.078(2) 0.0515(18) -0.038(2) 0.0005(17) -0.0218(17)

loop_
_atom_type_symbol
_atom_type_description
_atom_type_scat_dispersion_real
_atom_type_scat_dispersion_imag
_atom_type_scat_source
C C 0.0033 0.0016 'International Tables Vol C Tables 4.2.6.8 and 6.1.1.4'
H H 0.0000 0.0000 'International Tables Vol C Tables 4.2.6.8 and 6.1.1.4'
N N 0.0061 0.0033 'International Tables Vol C Tables 4.2.6.8 and 6.1.1.4'
S S 0.1246 0.1234 'International Tables Vol C Tables 4.2.6.8 and 6.1.1.4'
Ni Ni 0.3393 1.1124 'International Tables Vol C Tables 4.2.6.8 and 6.1.1.4'
Sb Sb -0.5866 1.5461 'International Tables Vol C Tables 4.2.6.8 and 6.1.1.4'

loop_
_geom_angle_atom_site_label_1
_geom_angle_atom_site_label_2
_geom_angle_atom_site_label_3
_geom_angle
_geom_angle_publ_flag
S1 Sb S2 98.54(4) y
S1 Sb S3 107.58(3) y
S1 Sb S4 111.90(3) y
S2 Sb S3 115.66(3) y
S2 Sb S4 112.23(4) y
S3 Sb S4 110.31(4) y
Sb S1 Ni 89.83(4) y
Sb S2 Ni 84.10(4) y
N1 Ni N2 83.09(8) y
N1 Ni N3 82.47(9) y
N1 Ni N4 82.55(8) y
N2 Ni N3 92.28(8) y
N2 Ni N4 95.54(8) y
N3 Ni N4 162.13(9) y
N1 Ni S1 176.65(5) y
N2 Ni S1 93.94(6) y
N3 Ni S1 99.24(7) y
N4 Ni S1 96.23(6) y
N1 Ni S2 95.67(6) y
N2 Ni S2 178.31(6) y
N3 Ni S2 86.41(7) y
N4 Ni S2 85.43(6) y
S1 Ni S2 87.33(4) y
C5 N1 C3 113.3(2) n
C5 N1 C1 110.91(19) n
C3 N1 C1 112.9(2) n
C5 N1 Ni 105.42(14) n
C3 N1 Ni 104.69(14) n
C1 N1 Ni 109.13(14) n
C2 N2 Ni 110.05(14) n
C2 N2 H1N2 109.6 n
Ni N2 H1N2 109.6 n
C2 N2 H2N2 109.6 n
Ni N2 H2N2 109.6 n
H1N2 N2 H2N2 108.2 n
C4 N3 Ni 110.89(16) n
C4 N3 H1N3 109.5 n
Ni N3 H1N3 109.5 n
C4 N3 H2N3 109.5 n
Ni N3 H2N3 109.5 n
H1N3 N3 H2N3 108.0 n
C6 N4 Ni 110.73(15) n
C6 N4 H1N4 109.5 n
Ni N4 H1N4 109.5 n
C6 N4 H2N4 109.5 n
Ni N4 H2N4 109.5 n
H1N4 N4 H2N4 108.1 n
C7 N5 H1N5 109.5 n
C7 N5 H2N5 109.5 n
H1N5 N5 H2N5 109.5 n
C7 N5 H3N5 109.5 n
H1N5 N5 H3N5 109.5 n
H2N5 N5 H3N5 109.5 n
N1 C1 C2 113.89(19) n
N1 C1 H1A 108.8 n
C2 C1 H1A 108.8 n
N1 C1 H1B 108.8 n
C2 C1 H1B 108.8 n
H1A C1 H1B 107.7 n
N2 C2 C1 109.87(19) n
N2 C2 H2C 109.7 n
C1 C2 H2C 109.7 n
N2 C2 H2D 109.7 n
C1 C2 H2D 109.7 n
H2C C2 H2D 108.2 n
N1 C3 C4 110.8(2) n
N1 C3 H3C 109.5 n
C4 C3 H3C 109.5 n
N1 C3 H3D 109.5 n
C4 C3 H3D 109.5 n
H3C C3 H3D 108.1 n
N3 C4 C3 109.4(2) n
N3 C4 H4C 109.8 n
C3 C4 H4C 109.8 n
N3 C4 H4D 109.8 n
C3 C4 H4D 109.8 n
H4C C4 H4D 108.2 n
N1 C5 C6 110.57(19) n
N1 C5 H5A 109.5 n
C6 C5 H5A 109.5 n
N1 C5 H5B 109.5 n
C6 C5 H5B 109.5 n
H5A C5 H5B 108.1 n
N4 C6 C5 109.6(2) n
N4 C6 H6A 109.7 n
C5 C6 H6A 109.7 n
N4 C6 H6B 109.7 n
C5 C6 H6B 109.7 n
H6A C6 H6B 108.2 n
N5 C7 C8 111.6(2) n
N5 C7 H7A 109.3 n
C8 C7 H7A 109.3 n
N5 C7 H7B 109.3 n
C8 C7 H7B 109.3 n
H7A C7 H7B 108.0 n
C7 C8 C9 112.0(3) n
C7 C8 H8A 109.2 n
C9 C8 H8A 109.2 n
C7 C8 H8B 109.2 n
C9 C8 H8B 109.2 n
H8A C8 H8B 107.9 n
C8 C9 H9A 109.5 n
C8 C9 H9B 109.5 n
H9A C9 H9B 109.5 n
C8 C9 H9C 109.5 n
H9A C9 H9C 109.5 n
H9B C9 H9C 109.5 n

loop_
_geom_bond_atom_site_label_1
_geom_bond_atom_site_label_2
_geom_bond_site_symmetry_2
_geom_bond_distance
_geom_bond_publ_flag
Sb S1 . 2.3467(8) y
Sb S2 . 2.3333(12) y
Sb S3 . 2.3150(8) y
Sb S4 . 2.3071(10) y
S1 Ni . 2.4359(12) y
S2 Ni . 2.6936(9) y
Ni N1 . 2.116(2) y
Ni N2 . 2.0876(19) y
Ni N3 . 2.109(2) y
Ni N4 . 2.110(2) y
N1 C5 . 1.478(3) n
N1 C3 . 1.482(3) n
N1 C1 . 1.487(3) n
N2 C2 . 1.469(3) n
N2 H1N2 . 0.9000 n
N2 H2N2 . 0.9000 n
N3 C4 . 1.480(4) n
N3 H1N3 . 0.9000 n
N3 H2N3 . 0.9000 n
N4 C6 . 1.466(3) n
N4 H1N4 . 0.9000 n
N4 H2N4 . 0.9000 n
N5 C7 . 1.465(3) y
N5 H1N5 . 0.8900 n
N5 H2N5 . 0.8900 n
N5 H3N5 . 0.8900 n
C1 C2 . 1.518(4) n
C1 H1A . 0.9700 n
C1 H1B . 0.9700 n
C2 H2C . 0.9700 n
C2 H2D . 0.9700 n
C3 C4 . 1.514(4) n
C3 H3C . 0.9700 n
C3 H3D . 0.9700 n
C4 H4C . 0.9700 n
C4 H4D . 0.9700 n
C5 C6 . 1.520(4) n
C5 H5A . 0.9700 n
C5 H5B . 0.9700 n
C6 H6A . 0.9700 n
C6 H6B . 0.9700 n
C7 C8 . 1.504(4) n
C7 H7A . 0.9700 n
C7 H7B . 0.9700 n
C8 C9 . 1.520(5) n
C8 H8A . 0.9700 n
C8 H8B . 0.9700 n
C9 H9A . 0.9600 n
C9 H9B . 0.9600 n
C9 H9C . 0.9600 n

loop_
_geom_hbond_atom_site_label_D
_geom_hbond_atom_site_label_H
_geom_hbond_atom_site_label_A
_geom_hbond_site_symmetry_A
_geom_hbond_distance_DH
_geom_hbond_distance_HA
_geom_hbond_distance_DA
_geom_hbond_angle_DHA
N2 H1N2 S4 1_455 0.90 2.56 3.445(2) 170
N2 H2N2 S1 2_666 0.90 2.54 3.431(2) 172
N4 H1N4 S1 2_666 0.90 2.62 3.428(2) 150
N5 H1N5 S3 2_676 0.89 2.50 3.347(3) 159
N5 H2N5 S4 1_455 0.89 2.46 3.348(3) 173
N5 H3N5 S3 . 0.89 2.70 3.515(3) 152
N5 H3N5 S1 . 0.89 2.75 3.284(3) 120

loop_
_geom_torsion_atom_site_label_1
_geom_torsion_atom_site_label_2
_geom_torsion_atom_site_label_3
_geom_torsion_atom_site_label_4
_geom_torsion_site_symmetry_1
_geom_torsion_site_symmetry_4
_geom_torsion
S4 Sb S1 S1 . 1 0.00(6)
S3 Sb S1 S1 1 1 0.00(5)
S3 Sb S1 S1 . 1 0.00(5)
S2 Sb S1 S1 . 1 0.00(5)
S4 Sb S1 Ni . . 114.50(4)
S3 Sb S1 Ni 1 . -124.17(3)
S3 Sb S1 Ni . . -124.17(3)
S2 Sb S1 Ni . . -3.71(2)
S1 Sb S1 Ni 1 . 0(6)
S4 Sb S2 Ni . . -114.59(3)
S3 Sb S2 Ni 1 . 117.64(3)
S3 Sb S2 Ni . . 117.64(3)
S1 Sb S2 Ni . . 3.37(2)
S1 Sb S2 Ni 1 . 3.37(2)
S4 Sb S3 S3 . 1 0.00(19)
S2 Sb S3 S3 . 1 0.00(18)
S1 Sb S3 S3 . 1 0.00(17)
S1 Sb S3 S3 1 1 0.00(17)
S1 S1 Ni N2 1 . 0.00(7)
Sb S1 Ni N2 . . -177.94(6)
S1 S1 Ni N3 1 . 0.00(7)
Sb S1 Ni N3 . . 89.10(7)
S1 S1 Ni N4 1 . 0.00(7)
Sb S1 Ni N4 . . -81.92(6)
S1 S1 Ni N1 1 . 0.0(2)
Sb S1 Ni N1 . . -150.3(10)
Sb S1 Ni S1 . 1 0(6)
S1 S1 Ni S2 1 . 0.00(7)
Sb S1 Ni S2 . . 3.18(2)
Sb S2 Ni N2 . . -142.0(19)
Sb S2 Ni N3 . . -102.66(7)
Sb S2 Ni N4 . . 93.25(6)
Sb S2 Ni N1 . . 175.28(6)
Sb S2 Ni S1 . 1 -3.22(2)
Sb S2 Ni S1 . . -3.22(2)
N2 Ni N1 C5 . . 120.43(15)
N3 Ni N1 C5 . . -146.34(16)
N4 Ni N1 C5 . . 23.89(15)
S1 Ni N1 C5 1 . 92.7(10)
S1 Ni N1 C5 . . 92.7(10)
S2 Ni N1 C5 . . -60.73(15)
N2 Ni N1 C3 . . -119.81(17)
N3 Ni N1 C3 . . -26.57(16)
N4 Ni N1 C3 . . 143.65(17)
S1 Ni N1 C3 1 . -147.5(9)
S1 Ni N1 C3 . . -147.5(9)
S2 Ni N1 C3 . . 59.04(16)
N2 Ni N1 C1 . . 1.25(15)
N3 Ni N1 C1 . . 94.48(16)
N4 Ni N1 C1 . . -95.29(16)
S1 Ni N1 C1 1 . -26.5(11)
S1 Ni N1 C1 . . -26.5(11)
S2 Ni N1 C1 . . -179.91(14)
N3 Ni N2 C2 . . -61.63(16)
N4 Ni N2 C2 . . 102.28(16)
N1 Ni N2 C2 . . 20.50(15)
S1 Ni N2 C2 1 . -161.06(14)
S1 Ni N2 C2 . . -161.06(14)
S2 Ni N2 C2 . . -22.4(19)
N2 Ni N3 C4 . . 84.27(19)
N4 Ni N3 C4 . . -31.7(4)
N1 Ni N3 C4 . . 1.54(18)
S1 Ni N3 C4 1 . 178.63(17)
S1 Ni N3 C4 . . 178.63(17)
S2 Ni N3 C4 . . -94.66(18)
N2 Ni N4 C6 . . -80.39(17)
N3 Ni N4 C6 . . 35.1(3)
N1 Ni N4 C6 . . 1.88(16)
S1 Ni N4 C6 1 . -174.98(15)
S1 Ni N4 C6 . . -174.98(15)
S2 Ni N4 C6 . . 98.21(16)
C5 N1 C1 C2 . . -138.4(2)
C3 N1 C1 C2 . . 93.2(3)
Ni N1 C1 C2 . . -22.7(2)
Ni N2 C2 C1 . . -37.8(2)
N1 C1 C2 N2 . . 40.7(3)
C5 N1 C3 C4 . . 162.6(2)
C1 N1 C3 C4 . . -70.3(3)
Ni N1 C3 C4 . . 48.2(2)
Ni N3 C4 C3 . . 23.9(3)
N1 C3 C4 N3 . . -49.2(3)
C3 N1 C5 C6 . . -160.0(2)
C1 N1 C5 C6 . . 71.9(2)
Ni N1 C5 C6 . . -46.1(2)
Ni N4 C6 C5 . . -27.1(2)
N1 C5 C6 N4 . . 50.0(3)
N5 C7 C8 C9 . . -178.5(3)
